data_7118027
loop_
_publ_author_name
'Kui Liao'
'Feng Zhou'
'Jin-Sheng Yu'
'Wei-Ming Gao'
'Jian Zhou'

_publ_section_title
;
 Catalytic asymmetric sulfenylation to structurally diverse dithioketals
;
_journal_name_full Chem.Commun.
_journal_page_first 16255
_journal_paper_doi 10.1039/C5cc07010D
_journal_volume 51
_journal_year 2015
_chemical_absolute_configuration rmad
_chemical_formula_moiety 'C18 H15 F3 O3 S2'
_chemical_formula_sum 'C18 H15 F3 O3 S2'
_chemical_formula_weight 400.42
_chemical_name_systematic
;
 ?
;
_space_group_crystal_system orthorhombic
_space_group_IT_number 18
_space_group_name_Hall 'P 2 2ab'
_space_group_name_H-M_alt 'P 21 21 2'
_symmetry_space_group_name_Hall 'P 2 2ab'
_symmetry_space_group_name_H-M 'P 21 21 2'
_atom_sites_solution_hydrogens geom
_atom_sites_solution_primary direct
_audit_creation_date 2015-07-13
_audit_creation_method
;
Olex2 1.2
(compiled 2015.01.26 svn.r3150 for OlexSys, GUI svn.r4998)
;
_audit_update_record
;
2015-07-20 deposited with the CCDC.
2015-09-11 downloaded from the CCDC.
;
_cell_angle_alpha 90
_cell_angle_beta 90
_cell_angle_gamma 90
_cell_formula_units_Z 8
_cell_length_a 13.1691(14)
_cell_length_b 38.663(4)
_cell_length_c 7.1029(8)
_cell_measurement_reflns_used 7143
_cell_measurement_temperature 293(2)
_cell_measurement_theta_max 22.40
_cell_measurement_theta_min 2.211
_cell_volume 3616.5(7)
_computing_cell_refinement 'SAINT v7.68A (Bruker, 2009)'
_computing_data_reduction 'SAINT v7.68A (Bruker, 2009)'
_computing_molecular_graphics 'Olex2 (Dolomanov et al., 2009)'
_computing_publication_material 'Olex2 (Dolomanov et al., 2009)'
_computing_structure_refinement 'XL (Sheldrick, 2008)'
_computing_structure_solution 'XS (Sheldrick, 2008)'
_diffrn_ambient_temperature 296.15
_diffrn_measured_fraction_theta_full 0.995
_diffrn_measured_fraction_theta_max 0.994
_diffrn_measurement_device_type 'Bruker APEX-II CCD'
_diffrn_measurement_method '\f and \w scans'
_diffrn_radiation_monochromator graphite
_diffrn_radiation_type MoK\a
_diffrn_radiation_wavelength 0.71073
_diffrn_reflns_av_R_equivalents 0.0451
_diffrn_reflns_av_unetI/netI 0.0542
_diffrn_reflns_laue_measured_fraction_full 0.995
_diffrn_reflns_laue_measured_fraction_max 0.994
_diffrn_reflns_limit_h_max 18
_diffrn_reflns_limit_h_min -18
_diffrn_reflns_limit_k_max 49
_diffrn_reflns_limit_k_min -54
_diffrn_reflns_limit_l_max 10
_diffrn_reflns_limit_l_min -9
_diffrn_reflns_number 35999
_diffrn_reflns_point_group_measured_fraction_full 0.997
_diffrn_reflns_point_group_measured_fraction_max 0.995
_diffrn_reflns_theta_full 25.242
_diffrn_reflns_theta_max 30.474
_diffrn_reflns_theta_min 1.634
_diffrn_standards_number 0
_exptl_absorpt_coefficient_mu 0.339
_exptl_absorpt_correction_T_max 0.7461
_exptl_absorpt_correction_T_min 0.6495
_exptl_absorpt_correction_type multi-scan
_exptl_absorpt_process_details
;
SADABS-2008/1 (Bruker,2008) was used for absorption correction.
wR2(int) was 0.0715 before and 0.0497 after correction.
The Ratio of minimum to maximum transmission is 0.8705.
The \l/2 correction factor is 0.0015.
;
_exptl_crystal_colour colourless
_exptl_crystal_colour_primary colourless
_exptl_crystal_density_diffrn 1.471
_exptl_crystal_density_meas .
_exptl_crystal_description block
_exptl_crystal_F_000 1648
_refine_diff_density_max 0.734
_refine_diff_density_min -0.536
_refine_diff_density_rms 0.063
_refine_ls_abs_structure_details
;
 Refined as an inversion twin.
;
_refine_ls_abs_structure_Flack 0.02(12)
_refine_ls_extinction_coef .
_refine_ls_extinction_method none
_refine_ls_goodness_of_fit_ref 1.143
_refine_ls_hydrogen_treatment constr
_refine_ls_matrix_type full
_refine_ls_number_parameters 474
_refine_ls_number_reflns 10915
_refine_ls_number_restraints 90
_refine_ls_restrained_S_all 1.252
_refine_ls_R_factor_all 0.1130
_refine_ls_R_factor_gt 0.0672
_refine_ls_shift/su_max 0.000
_refine_ls_shift/su_mean 0.000
_refine_ls_structure_factor_coef Fsqd
_refine_ls_weighting_details 'w=1/[\s^2^(Fo^2^)+(0.1000P)^2^] where P=(Fo^2^+2Fc^2^)/3'
_refine_ls_weighting_scheme calc
_refine_ls_wR_factor_gt 0.1789
_refine_ls_wR_factor_ref 0.2020
_reflns_Friedel_coverage 0.782
_reflns_friedel_fraction_full 1.000
_reflns_friedel_fraction_max 0.997
_reflns_number_gt 6742
_reflns_number_total 10915
_reflns_threshold_expression 'I > 2\s(I)'
_cod_data_source_file c5cc07010d2.cif
_cod_data_source_block dm15546
_cod_database_code 7118027
_shelxl_version_number 2014-3
_shelx_space_group_comment
;
The symmetry employed for this shelxl refinement is uniquely defined
by the following loop, which should always be used as a source of
symmetry information in preference to the above space-group names.
They are only intended as comments.
;
_olex2_refinement_description
;
1. Twinned data refinement
 Scales: 0.98(12) 0.02(12)
2. Fixed Uiso
 At 1.2 times of:
  All C(H) groups, All C(H,H) groups
 At 1.5 times of:
  All C(H,H,H) groups
3. Uiso/Uaniso restraints and constraints
F1 \\sim F2 \\sim F3 \\sim C10: within 2A with sigma of 0.005 and sigma for
terminal atoms of 0.01
F4 \\sim F5 \\sim F6 \\sim C28: within 2A with sigma of 0.005 and sigma for
terminal atoms of 0.01
Uanis(C10) \\sim Ueq, Uanis(F3) \\sim Ueq, Uanis(F1) \\sim Ueq, Uanis(F2) \\sim
Ueq: with sigma of 0.005 and sigma for terminal atoms of 0.01
Uanis(C28) \\sim Ueq, Uanis(F4) \\sim Ueq, Uanis(F6) \\sim Ueq, Uanis(F5) \\sim
Ueq: with sigma of 0.005 and sigma for terminal atoms of 0.01
4.a Secondary CH2 refined with riding coordinates:
 C9(H9A,H9B), C27(H27A,H27B)
4.b Aromatic/amide H refined with riding coordinates:
 C4(H4), C7(H7), C12(H12), C13(H13), C14(H14), C15(H15), C16(H16), C22(H22),
 C25(H25), C30(H30), C31(H31), C32(H32), C33(H33), C34(H34)
4.c Idealised Me refined as rotating group:
 C17(H17A,H17B,H17C), C18(H18A,H18B,H18C), C35(H35A,H35B,H35C), C36(H36A,H36B,
 H36C)
;
_olex2_submission_special_instructions 'No special instructions were received'

loop_
_space_group_symop_operation_xyz
'x, y, z'
'-x, -y, z'
'x+1/2, -y+1/2, -z'
'-x+1/2, y+1/2, -z'

loop_
_atom_site_label
_atom_site_type_symbol
_atom_site_fract_x
_atom_site_fract_y
_atom_site_fract_z
_atom_site_U_iso_or_equiv
_atom_site_adp_type
_atom_site_occupancy
_atom_site_site_symmetry_order
_atom_site_calc_flag
_atom_site_refinement_flags_posn
_atom_site_refinement_flags_adp
_atom_site_refinement_flags_occupancy
_atom_site_disorder_assembly
_atom_site_disorder_group
S1 S 0.83187(10) 0.03157(3) 0.3661(2) 0.0560(3) Uani 1 1 d . . . . .
S2 S 0.76895(12) 0.06816(3) -0.0029(2) 0.0589(4) Uani 1 1 d . . . . .
F1 F 0.9843(5) 0.0620(2) 0.2075(12) 0.177(3) Uani 1 1 d . U . . .
F2 F 1.0154(3) 0.03920(13) 0.4596(10) 0.1183(18) Uani 1 1 d . U . . .
F3 F 0.9431(4) 0.08519(14) 0.4382(13) 0.144(2) Uani 1 1 d . U . . .
O1 O 0.6270(3) 0.01241(9) 0.2591(7) 0.0617(11) Uani 1 1 d . . . . .
O2 O 0.3045(2) 0.10111(9) 0.3145(6) 0.0543(9) Uani 1 1 d . . . . .
O3 O 0.3966(3) 0.15826(9) 0.3799(6) 0.0543(9) Uani 1 1 d . . . . .
C1 C 0.7452(3) 0.06083(11) 0.2518(8) 0.0453(11) Uani 1 1 d . . . . .
C2 C 0.6399(4) 0.04311(11) 0.2693(8) 0.0444(10) Uani 1 1 d . . . . .
C3 C 0.5670(3) 0.07148(11) 0.3005(7) 0.0406(9) Uani 1 1 d . . . . .
C4 C 0.4614(3) 0.06888(12) 0.2927(7) 0.0422(9) Uani 1 1 d . . . . .
H4 H 0.4293 0.0479 0.2693 0.051 Uiso 1 1 calc R . . . .
C5 C 0.4070(3) 0.09869(11) 0.3211(7) 0.0401(10) Uani 1 1 d . . . . .
C6 C 0.4586(3) 0.13076(11) 0.3556(7) 0.0407(9) Uani 1 1 d . . . . .
C7 C 0.5621(3) 0.13199(10) 0.3598(7) 0.0402(9) Uani 1 1 d . . . . .
H7 H 0.5955 0.1529 0.3799 0.048 Uiso 1 1 calc R . . . .
C8 C 0.6171(3) 0.10163(12) 0.3336(7) 0.0431(10) Uani 1 1 d . . . . .
C9 C 0.7296(3) 0.09691(12) 0.3377(8) 0.0493(12) Uani 1 1 d . . . . .
H9A H 0.7553 0.0978 0.4656 0.059 Uiso 1 1 calc R . . . .
H9B H 0.7634 0.1145 0.2631 0.059 Uiso 1 1 calc R . . . .
C10 C 0.9455(6) 0.0544(2) 0.3691(15) 0.0870(19) Uani 1 1 d . U . . .
C11 C 0.7549(5) 0.02642(14) -0.1038(8) 0.0584(13) Uani 1 1 d . . . . .
C12 C 0.6663(6) 0.0175(2) -0.1865(10) 0.081(2) Uani 1 1 d . . . . .
H12 H 0.6115 0.0327 -0.1862 0.097 Uiso 1 1 calc R . . . .
C13 C 0.6587(9) -0.0147(3) -0.2720(13) 0.110(3) Uani 1 1 d . . . . .
H13 H 0.5984 -0.0211 -0.3307 0.132 Uiso 1 1 calc R . . . .
C14 C 0.7391(11) -0.0369(2) -0.2703(12) 0.113(4) Uani 1 1 d . . . . .
H14 H 0.7332 -0.0587 -0.3244 0.136 Uiso 1 1 calc R . . . .
C15 C 0.8272(10) -0.0271(2) -0.1900(13) 0.106(3) Uani 1 1 d . . . . .
H15 H 0.8823 -0.0422 -0.1895 0.127 Uiso 1 1 calc R . . . .
C16 C 0.8359(6) 0.00435(19) -0.1103(10) 0.083(2) Uani 1 1 d . . . . .
H16 H 0.8977 0.0111 -0.0590 0.100 Uiso 1 1 calc R . . . .
C17 C 0.2516(4) 0.07206(14) 0.2403(10) 0.0608(14) Uani 1 1 d . . . . .
H17A H 0.2829 0.0649 0.1247 0.091 Uiso 1 1 calc GR . . . .
H17B H 0.1821 0.0783 0.2168 0.091 Uiso 1 1 calc GR . . . .
H17C H 0.2539 0.0534 0.3294 0.091 Uiso 1 1 calc GR . . . .
C18 C 0.4421(5) 0.19125(13) 0.4109(9) 0.0586(14) Uani 1 1 d . . . . .
H18A H 0.4869 0.1966 0.3084 0.088 Uiso 1 1 calc GR . . . .
H18B H 0.4800 0.1908 0.5264 0.088 Uiso 1 1 calc GR . . . .
H18C H 0.3901 0.2086 0.4189 0.088 Uiso 1 1 calc GR . . . .
S3 S 0.35892(12) 0.29755(5) 1.1393(3) 0.0681(4) Uani 1 1 d . . . . .
S4 S 0.32874(10) 0.28501(4) 0.7109(2) 0.0619(4) Uani 1 1 d . . . . .
F4 F 0.1715(4) 0.30697(14) 1.2530(10) 0.1177(17) Uani 1 1 d . U . . .
F5 F 0.2703(5) 0.34943(14) 1.2757(10) 0.132(2) Uani 1 1 d . U . . .
F6 F 0.2071(6) 0.33455(17) 1.0116(10) 0.148(2) Uani 1 1 d . U . . .
O4 O 0.4949(3) 0.24442(12) 1.0055(8) 0.0714(12) Uani 1 1 d . . . . .
O5 O 0.3674(4) 0.11334(11) 0.8411(7) 0.0764(13) Uani 1 1 d . . . . .
O6 O 0.1757(4) 0.12226(11) 0.8322(7) 0.0736(12) Uani 1 1 d . . . . .
C19 C 0.3258(4) 0.26739(13) 0.9526(8) 0.0512(12) Uani 1 1 d . . . . .
C20 C 0.4063(4) 0.23870(14) 0.9674(8) 0.0521(12) Uani 1 1 d . . . . .
C21 C 0.3561(3) 0.20627(14) 0.9294(7) 0.0483(11) Uani 1 1 d . . . . .
C22 C 0.3990(4) 0.17427(15) 0.9043(7) 0.0537(12) Uani 1 1 d . . . . .
H22 H 0.4691 0.1715 0.9093 0.064 Uiso 1 1 calc R . . . .
C23 C 0.3370(4) 0.14627(15) 0.8717(8) 0.0591(13) Uani 1 1 d . . . . .
C24 C 0.2292(4) 0.15091(15) 0.8664(8) 0.0547(12) Uani 1 1 d . . . . .
C25 C 0.1886(4) 0.18359(14) 0.8922(8) 0.0512(12) Uani 1 1 d . . . . .
H25 H 0.1187 0.1868 0.8871 0.061 Uiso 1 1 calc R . . . .
C26 C 0.2518(3) 0.21135(13) 0.9256(7) 0.0477(11) Uani 1 1 d . . . . .
C27 C 0.2240(4) 0.24826(14) 0.9652(9) 0.0551(13) Uani 1 1 d . . . . .
H27A H 0.1944 0.2506 1.0896 0.066 Uiso 1 1 calc R . . . .
H27B H 0.1763 0.2569 0.8724 0.066 Uiso 1 1 calc R . . . .
C28 C 0.2485(7) 0.3226(2) 1.1641(13) 0.093(2) Uani 1 1 d . U . . .
C29 C 0.4553(4) 0.29941(13) 0.6772(8) 0.0484(11) Uani 1 1 d . . . . .
C30 C 0.4820(4) 0.33272(15) 0.7105(10) 0.0622(14) Uani 1 1 d . . . . .
H30 H 0.4339 0.3481 0.7573 0.075 Uiso 1 1 calc R . . . .
C31 C 0.5788(5) 0.34401(17) 0.6763(10) 0.0703(17) Uani 1 1 d . . . . .
H31 H 0.5960 0.3670 0.6993 0.084 Uiso 1 1 calc R . . . .
C32 C 0.6499(5) 0.3217(2) 0.6087(10) 0.0722(17) Uani 1 1 d . . . . .
H32 H 0.7159 0.3294 0.5879 0.087 Uiso 1 1 calc R . . . .
C33 C 0.6247(5) 0.2879(2) 0.5710(10) 0.0763(19) Uani 1 1 d . . . . .
H33 H 0.6735 0.2729 0.5229 0.092 Uiso 1 1 calc R . . . .
C34 C 0.5283(5) 0.27620(15) 0.6039(9) 0.0636(15) Uani 1 1 d . . . . .
H34 H 0.5110 0.2533 0.5784 0.076 Uiso 1 1 calc R . . . .
C35 C 0.4729(5) 0.10673(19) 0.8402(10) 0.0764(18) Uani 1 1 d . . . . .
H35A H 0.5037 0.1185 0.7356 0.115 Uiso 1 1 calc GR . . . .
H35B H 0.4844 0.0823 0.8288 0.115 Uiso 1 1 calc GR . . . .
H35C H 0.5024 0.1149 0.9554 0.115 Uiso 1 1 calc GR . . . .
C36 C 0.0686(6) 0.12480(19) 0.8184(13) 0.087(2) Uani 1 1 d . . . . .
H36A H 0.0434 0.1065 0.7397 0.130 Uiso 1 1 calc GR . . . .
H36B H 0.0506 0.1467 0.7646 0.130 Uiso 1 1 calc GR . . . .
H36C H 0.0391 0.1228 0.9416 0.130 Uiso 1 1 calc GR . . . .

loop_
_atom_site_aniso_label
_atom_site_aniso_U_11
_atom_site_aniso_U_22
_atom_site_aniso_U_33
_atom_site_aniso_U_23
_atom_site_aniso_U_13
_atom_site_aniso_U_12
S1 0.0444(6) 0.0476(6) 0.0759(9) 0.0093(6) -0.0081(6) 0.0016(5)
S2 0.0647(8) 0.0468(7) 0.0653(8) 0.0096(6) 0.0048(7) -0.0015(6)
F1 0.097(4) 0.263(6) 0.172(5) 0.042(5) -0.021(4) -0.086(4)
F2 0.064(2) 0.109(3) 0.182(5) 0.020(3) -0.051(3) 0.008(2)
F3 0.083(3) 0.095(3) 0.254(6) -0.015(4) -0.037(4) -0.015(3)
O1 0.049(2) 0.0347(17) 0.101(3) 0.0037(18) 0.003(2) -0.0059(14)
O2 0.0344(15) 0.0478(18) 0.081(3) -0.0066(18) -0.0017(17) -0.0004(14)
O3 0.0480(18) 0.0414(17) 0.074(2) -0.0104(17) -0.0018(18) 0.0052(14)
C1 0.036(2) 0.033(2) 0.066(3) 0.000(2) -0.006(2) -0.0027(17)
C2 0.040(2) 0.033(2) 0.060(3) 0.001(2) 0.000(2) -0.0037(17)
C3 0.037(2) 0.035(2) 0.050(2) 0.0007(19) -0.0016(19) -0.0050(17)
C4 0.035(2) 0.041(2) 0.050(2) -0.004(2) 0.0011(19) -0.0052(17)
C5 0.036(2) 0.040(2) 0.044(3) -0.0013(18) 0.0013(18) -0.0053(17)
C6 0.045(2) 0.034(2) 0.044(2) -0.0037(18) 0.002(2) 0.0041(17)
C7 0.045(2) 0.0281(18) 0.048(2) -0.0001(18) 0.003(2) -0.0065(17)
C8 0.037(2) 0.038(2) 0.055(3) 0.003(2) -0.0014(19) -0.0025(17)
C9 0.039(2) 0.038(2) 0.071(3) 0.000(2) -0.005(2) -0.0051(18)
C10 0.060(3) 0.079(3) 0.122(4) 0.014(3) -0.024(3) -0.017(3)
C11 0.070(3) 0.050(3) 0.056(3) 0.004(2) 0.015(3) -0.002(3)
C12 0.080(4) 0.091(5) 0.071(4) -0.023(4) 0.006(4) -0.013(4)
C13 0.140(9) 0.106(7) 0.086(6) -0.018(5) -0.001(6) -0.044(7)
C14 0.216(13) 0.062(5) 0.061(5) -0.005(4) 0.033(7) -0.018(7)
C15 0.175(10) 0.068(5) 0.075(5) 0.007(4) 0.042(6) 0.037(6)
C16 0.100(5) 0.082(4) 0.069(4) 0.018(3) 0.030(4) 0.036(4)
C17 0.042(3) 0.056(3) 0.084(4) -0.008(3) -0.003(3) -0.006(2)
C18 0.065(3) 0.041(3) 0.070(4) -0.008(2) -0.006(3) 0.004(2)
S3 0.0574(8) 0.0763(9) 0.0704(9) -0.0030(8) -0.0035(7) -0.0110(7)
S4 0.0419(6) 0.0729(9) 0.0709(8) 0.0191(7) -0.0101(6) -0.0138(6)
F4 0.087(3) 0.107(3) 0.159(5) -0.024(3) 0.032(3) -0.001(3)
F5 0.144(4) 0.094(3) 0.160(5) -0.058(3) 0.008(4) -0.003(3)
F6 0.171(5) 0.146(4) 0.128(4) 0.014(4) -0.006(4) 0.086(4)
O4 0.0311(17) 0.084(3) 0.099(3) 0.016(3) -0.006(2) -0.0087(17)
O5 0.075(3) 0.064(2) 0.090(3) -0.006(2) -0.003(3) 0.014(2)
O6 0.070(3) 0.061(2) 0.090(3) 0.005(2) -0.010(2) -0.012(2)
C19 0.036(2) 0.050(3) 0.068(3) 0.006(2) 0.001(2) -0.006(2)
C20 0.036(2) 0.060(3) 0.060(3) 0.007(3) 0.002(2) -0.003(2)
C21 0.035(2) 0.060(3) 0.050(3) 0.013(2) 0.0001(19) -0.002(2)
C22 0.045(2) 0.067(3) 0.049(3) 0.012(2) 0.000(2) 0.000(2)
C23 0.061(3) 0.063(3) 0.053(3) 0.009(3) 0.002(3) 0.007(3)
C24 0.056(3) 0.058(3) 0.050(3) 0.005(2) -0.003(2) -0.011(2)
C25 0.039(2) 0.059(3) 0.055(3) 0.005(2) 0.002(2) -0.008(2)
C26 0.036(2) 0.060(3) 0.047(2) 0.008(2) 0.0026(19) -0.003(2)
C27 0.034(2) 0.057(3) 0.075(4) 0.005(3) 0.004(2) -0.007(2)
C28 0.102(4) 0.082(4) 0.096(4) -0.013(3) 0.005(4) 0.013(3)
C29 0.040(2) 0.050(3) 0.056(3) 0.006(2) -0.003(2) -0.007(2)
C30 0.052(3) 0.052(3) 0.082(4) -0.003(3) 0.002(3) -0.006(2)
C31 0.070(4) 0.060(3) 0.081(4) 0.003(3) -0.002(3) -0.026(3)
C32 0.049(3) 0.092(5) 0.075(4) 0.024(4) 0.006(3) -0.012(3)
C33 0.062(4) 0.098(5) 0.069(4) 0.012(4) 0.016(3) 0.013(4)
C34 0.076(4) 0.046(3) 0.069(4) -0.004(3) 0.010(3) -0.005(3)
C35 0.076(4) 0.084(4) 0.069(4) 0.005(4) 0.002(3) 0.018(4)
C36 0.074(4) 0.078(4) 0.109(6) -0.008(4) -0.010(4) -0.032(4)

loop_
_atom_type_symbol
_atom_type_description
_atom_type_scat_dispersion_real
_atom_type_scat_dispersion_imag
_atom_type_scat_source
C C 0.0033 0.0016 'International Tables Vol C Tables 4.2.6.8 and 6.1.1.4'
H H 0.0000 0.0000 'International Tables Vol C Tables 4.2.6.8 and 6.1.1.4'
F F 0.0171 0.0103 'International Tables Vol C Tables 4.2.6.8 and 6.1.1.4'
O O 0.0106 0.0060 'International Tables Vol C Tables 4.2.6.8 and 6.1.1.4'
S S 0.1246 0.1234 'International Tables Vol C Tables 4.2.6.8 and 6.1.1.4'

loop_
_geom_angle_atom_site_label_1
_geom_angle_atom_site_label_2
_geom_angle_atom_site_label_3
_geom_angle
_geom_angle_site_symmetry_1
_geom_angle_site_symmetry_3
C10 S1 C1 103.4(3) . .
C11 S2 C1 103.7(2) . .
C5 O2 C17 116.5(4) . .
C6 O3 C18 118.0(4) . .
S1 C1 S2 115.4(3) . .
C2 C1 S1 104.7(3) . .
C2 C1 S2 107.2(3) . .
C9 C1 S1 118.4(4) . .
C9 C1 S2 105.7(3) . .
C9 C1 C2 104.5(4) . .
O1 C2 C1 123.9(4) . .
O1 C2 C3 130.8(4) . .
C3 C2 C1 105.4(3) . .
C4 C3 C2 126.1(4) . .
C8 C3 C2 110.4(4) . .
C8 C3 C4 123.5(4) . .
C3 C4 H4 121.5 . .
C5 C4 C3 117.0(4) . .
C5 C4 H4 121.5 . .
O2 C5 C4 125.0(4) . .
O2 C5 C6 114.7(4) . .
C4 C5 C6 120.2(4) . .
O3 C6 C5 114.6(4) . .
O3 C6 C7 125.0(4) . .
C7 C6 C5 120.5(4) . .
C6 C7 H7 120.4 . .
C6 C7 C8 119.2(4) . .
C8 C7 H7 120.4 . .
C3 C8 C7 119.6(4) . .
C3 C8 C9 112.3(4) . .
C7 C8 C9 128.1(4) . .
C1 C9 H9A 111.0 . .
C1 C9 H9B 111.0 . .
C8 C9 C1 103.6(4) . .
C8 C9 H9A 111.0 . .
C8 C9 H9B 111.0 . .
H9A C9 H9B 109.0 . .
F1 C10 S1 116.4(6) . .
F2 C10 S1 113.3(6) . .
F2 C10 F1 105.6(8) . .
F2 C10 F3 104.7(7) . .
F3 C10 S1 117.0(7) . .
F3 C10 F1 98.0(8) . .
C12 C11 S2 119.8(5) . .
C12 C11 C16 120.0(7) . .
C16 C11 S2 120.0(6) . .
C11 C12 H12 120.6 . .
C11 C12 C13 118.8(9) . .
C13 C12 H12 120.6 . .
C12 C13 H13 119.9 . .
C14 C13 C12 120.3(10) . .
C14 C13 H13 119.9 . .
C13 C14 H14 120.1 . .
C15 C14 C13 119.8(8) . .
C15 C14 H14 120.1 . .
C14 C15 H15 119.9 . .
C14 C15 C16 120.3(10) . .
C16 C15 H15 119.9 . .
C11 C16 H16 119.6 . .
C15 C16 C11 120.8(10) . .
C15 C16 H16 119.6 . .
O2 C17 H17A 109.5 . .
O2 C17 H17B 109.5 . .
O2 C17 H17C 109.5 . .
H17A C17 H17B 109.5 . .
H17A C17 H17C 109.5 . .
H17B C17 H17C 109.5 . .
O3 C18 H18A 109.5 . .
O3 C18 H18B 109.5 . .
O3 C18 H18C 109.5 . .
H18A C18 H18B 109.5 . .
H18A C18 H18C 109.5 . .
H18B C18 H18C 109.5 . .
C28 S3 C19 103.2(3) . .
C29 S4 C19 105.1(2) . .
C23 O5 C35 117.5(5) . .
C24 O6 C36 118.7(5) . .
S3 C19 S4 115.9(3) . .
C20 C19 S3 104.3(4) . .
C20 C19 S4 108.4(4) . .
C27 C19 S3 118.4(4) . .
C27 C19 S4 104.5(4) . .
C27 C19 C20 104.5(4) . .
O4 C20 C19 123.0(5) . .
O4 C20 C21 129.7(5) . .
C21 C20 C19 107.3(4) . .
C22 C21 C20 128.2(4) . .
C22 C21 C26 122.2(5) . .
C26 C21 C20 109.5(5) . .
C21 C22 H22 120.4 . .
C21 C22 C23 119.2(5) . .
C23 C22 H22 120.4 . .
O5 C23 C22 126.4(5) . .
O5 C23 C24 114.0(5) . .
C22 C23 C24 119.6(5) . .
O6 C24 C23 115.1(5) . .
O6 C24 C25 125.3(5) . .
C25 C24 C23 119.6(5) . .
C24 C25 H25 120.0 . .
C26 C25 C24 120.0(5) . .
C26 C25 H25 120.0 . .
C21 C26 C27 111.9(4) . .
C25 C26 C21 119.4(5) . .
C25 C26 C27 128.7(4) . .
C19 C27 H27A 111.1 . .
C19 C27 H27B 111.1 . .
C26 C27 C19 103.5(4) . .
C26 C27 H27A 111.1 . .
C26 C27 H27B 111.1 . .
H27A C27 H27B 109.0 . .
F4 C28 S3 115.1(6) . .
F5 C28 S3 108.0(7) . .
F5 C28 F4 103.5(7) . .
F6 C28 S3 117.4(6) . .
F6 C28 F4 103.7(8) . .
F6 C28 F5 108.1(7) . .
C30 C29 S4 121.2(4) . .
C30 C29 C34 119.4(5) . .
C34 C29 S4 119.3(4) . .
C29 C30 H30 119.6 . .
C29 C30 C31 120.9(6) . .
C31 C30 H30 119.6 . .
C30 C31 H31 120.0 . .
C32 C31 C30 120.1(6) . .
C32 C31 H31 120.0 . .
C31 C32 H32 119.8 . .
C31 C32 C33 120.4(6) . .
C33 C32 H32 119.8 . .
C32 C33 H33 119.8 . .
C34 C33 C32 120.4(6) . .
C34 C33 H33 119.8 . .
C29 C34 H34 120.5 . .
C33 C34 C29 118.9(6) . .
C33 C34 H34 120.5 . .
O5 C35 H35A 109.5 . .
O5 C35 H35B 109.5 . .
O5 C35 H35C 109.5 . .
H35A C35 H35B 109.5 . .
H35A C35 H35C 109.5 . .
H35B C35 H35C 109.5 . .
O6 C36 H36A 109.5 . .
O6 C36 H36B 109.5 . .
O6 C36 H36C 109.5 . .
H36A C36 H36B 109.5 . .
H36A C36 H36C 109.5 . .
H36B C36 H36C 109.5 . .

loop_
_geom_bond_atom_site_label_1
_geom_bond_atom_site_label_2
_geom_bond_distance
_geom_bond_site_symmetry_2
S1 C1 1.801(5) .
S1 C10 1.738(7) .
S2 C1 1.858(6) .
S2 C11 1.776(6) .
F1 C10 1.290(11) .
F2 C10 1.268(9) .
F3 C10 1.286(10) .
O1 C2 1.201(5) .
O2 C5 1.353(5) .
O2 C17 1.423(6) .
O3 C6 1.351(5) .
O3 C18 1.426(6) .
C1 C2 1.552(6) .
C1 C9 1.536(6) .
C2 C3 1.474(6) .
C3 C4 1.396(6) .
C3 C8 1.359(6) .
C4 H4 0.9300 .
C4 C5 1.372(6) .
C5 C6 1.435(6) .
C6 C7 1.364(6) .
C7 H7 0.9300 .
C7 C8 1.392(6) .
C8 C9 1.494(6) .
C9 H9A 0.9700 .
C9 H9B 0.9700 .
C11 C12 1.351(10) .
C11 C16 1.366(9) .
C12 H12 0.9300 .
C12 C13 1.388(11) .
C13 H13 0.9300 .
C13 C14 1.364(15) .
C14 H14 0.9300 .
C14 C15 1.346(15) .
C15 H15 0.9300 .
C15 C16 1.347(12) .
C16 H16 0.9300 .
C17 H17A 0.9600 .
C17 H17B 0.9600 .
C17 H17C 0.9600 .
C18 H18A 0.9600 .
C18 H18B 0.9600 .
C18 H18C 0.9600 .
S3 C19 1.819(6) .
S3 C28 1.756(9) .
S4 C19 1.847(6) .
S4 C29 1.773(5) .
F4 C28 1.339(10) .
F5 C28 1.336(10) .
F6 C28 1.297(10) .
O4 C20 1.218(6) .
O5 C23 1.352(7) .
O5 C35 1.413(8) .
O6 C24 1.335(7) .
O6 C36 1.417(9) .
C19 C20 1.538(7) .
C19 C27 1.534(7) .
C20 C21 1.443(7) .
C21 C22 1.372(8) .
C21 C26 1.387(6) .
C22 H22 0.9300 .
C22 C23 1.375(8) .
C23 C24 1.431(8) .
C24 C25 1.384(8) .
C25 H25 0.9300 .
C25 C26 1.379(7) .
C26 C27 1.500(7) .
C27 H27A 0.9700 .
C27 H27B 0.9700 .
C29 C30 1.356(7) .
C29 C34 1.415(8) .
C30 H30 0.9300 .
C30 C31 1.370(8) .
C31 H31 0.9300 .
C31 C32 1.360(10) .
C32 H32 0.9300 .
C32 C33 1.374(10) .
C33 H33 0.9300 .
C33 C34 1.369(9) .
C34 H34 0.9300 .
C35 H35A 0.9600 .
C35 H35B 0.9600 .
C35 H35C 0.9600 .
C36 H36A 0.9600 .
C36 H36B 0.9600 .
C36 H36C 0.9600 .

loop_
_geom_torsion_atom_site_label_1
_geom_torsion_atom_site_label_2
_geom_torsion_atom_site_label_3
_geom_torsion_atom_site_label_4
_geom_torsion
_geom_torsion_site_symmetry_1
_geom_torsion_site_symmetry_2
_geom_torsion_site_symmetry_3
_geom_torsion_site_symmetry_4
S1 C1 C2 O1 -36.5(7) . . . .
S1 C1 C2 C3 143.0(4) . . . .
S1 C1 C9 C8 -134.8(4) . . . .
S2 C1 C2 O1 86.5(6) . . . .
S2 C1 C2 C3 -94.0(4) . . . .
S2 C1 C9 C8 94.0(4) . . . .
S2 C11 C12 C13 177.1(6) . . . .
S2 C11 C16 C15 -178.6(6) . . . .
O1 C2 C3 C4 -12.2(9) . . . .
O1 C2 C3 C8 169.6(6) . . . .
O2 C5 C6 O3 1.2(6) . . . .
O2 C5 C6 C7 -178.0(5) . . . .
O3 C6 C7 C8 179.7(5) . . . .
C1 S1 C10 F1 -63.0(8) . . . .
C1 S1 C10 F2 174.3(7) . . . .
C1 S1 C10 F3 52.4(8) . . . .
C1 S2 C11 C12 98.3(6) . . . .
C1 S2 C11 C16 -86.6(5) . . . .
C1 C2 C3 C4 168.3(5) . . . .
C1 C2 C3 C8 -9.9(6) . . . .
C2 C1 C9 C8 -18.9(5) . . . .
C2 C3 C4 C5 -178.2(5) . . . .
C2 C3 C8 C7 177.6(4) . . . .
C2 C3 C8 C9 -2.7(6) . . . .
C3 C4 C5 O2 178.5(5) . . . .
C3 C4 C5 C6 0.4(7) . . . .
C3 C8 C9 C1 14.1(6) . . . .
C4 C3 C8 C7 -0.6(8) . . . .
C4 C3 C8 C9 179.0(5) . . . .
C4 C5 C6 O3 179.5(4) . . . .
C4 C5 C6 C7 0.3(7) . . . .
C5 C6 C7 C8 -1.2(8) . . . .
C6 C7 C8 C3 1.3(7) . . . .
C6 C7 C8 C9 -178.3(5) . . . .
C7 C8 C9 C1 -166.3(5) . . . .
C8 C3 C4 C5 -0.3(8) . . . .
C9 C1 C2 O1 -161.7(6) . . . .
C9 C1 C2 C3 17.9(5) . . . .
C10 S1 C1 S2 69.4(4) . . . .
C10 S1 C1 C2 -173.1(5) . . . .
C10 S1 C1 C9 -57.3(6) . . . .
C11 S2 C1 S1 61.1(3) . . . .
C11 S2 C1 C2 -55.0(4) . . . .
C11 S2 C1 C9 -166.1(3) . . . .
C11 C12 C13 C14 0.6(13) . . . .
C12 C11 C16 C15 -3.4(10) . . . .
C12 C13 C14 C15 -1.9(14) . . . .
C13 C14 C15 C16 0.5(13) . . . .
C14 C15 C16 C11 2.2(12) . . . .
C16 C11 C12 C13 2.0(11) . . . .
C17 O2 C5 C4 -11.6(8) . . . .
C17 O2 C5 C6 166.6(5) . . . .
C18 O3 C6 C5 -178.7(5) . . . .
C18 O3 C6 C7 0.5(8) . . . .
S3 C19 C20 O4 -37.8(7) . . . .
S3 C19 C20 C21 142.1(4) . . . .
S3 C19 C27 C26 -132.4(4) . . . .
S4 C19 C20 O4 86.2(6) . . . .
S4 C19 C20 C21 -93.9(4) . . . .
S4 C19 C27 C26 96.9(4) . . . .
S4 C29 C30 C31 -177.1(5) . . . .
S4 C29 C34 C33 177.3(5) . . . .
O4 C20 C21 C22 -8.9(10) . . . .
O4 C20 C21 C26 169.5(6) . . . .
O5 C23 C24 O6 -0.1(8) . . . .
O5 C23 C24 C25 -178.8(5) . . . .
O6 C24 C25 C26 -179.6(5) . . . .
C19 S3 C28 F4 75.3(7) . . . .
C19 S3 C28 F5 -169.6(6) . . . .
C19 S3 C28 F6 -47.2(8) . . . .
C19 S4 C29 C30 -94.1(5) . . . .
C19 S4 C29 C34 89.7(5) . . . .
C19 C20 C21 C22 171.3(5) . . . .
C19 C20 C21 C26 -10.3(6) . . . .
C20 C19 C27 C26 -16.9(6) . . . .
C20 C21 C22 C23 179.1(5) . . . .
C20 C21 C26 C25 -179.7(5) . . . .
C20 C21 C26 C27 -1.1(6) . . . .
C21 C22 C23 O5 178.8(5) . . . .
C21 C22 C23 C24 -0.6(8) . . . .
C21 C26 C27 C19 11.8(6) . . . .
C22 C21 C26 C25 -1.2(8) . . . .
C22 C21 C26 C27 177.4(5) . . . .
C22 C23 C24 O6 179.4(5) . . . .
C22 C23 C24 C25 0.7(9) . . . .
C23 C24 C25 C26 -0.9(8) . . . .
C24 C25 C26 C21 1.2(8) . . . .
C24 C25 C26 C27 -177.2(6) . . . .
C25 C26 C27 C19 -169.8(5) . . . .
C26 C21 C22 C23 0.9(8) . . . .
C27 C19 C20 O4 -162.7(6) . . . .
C27 C19 C20 C21 17.1(6) . . . .
C28 S3 C19 S4 77.3(4) . . . .
C28 S3 C19 C20 -163.7(4) . . . .
C28 S3 C19 C27 -48.1(5) . . . .
C29 S4 C19 S3 59.4(3) . . . .
C29 S4 C19 C20 -57.4(4) . . . .
C29 S4 C19 C27 -168.4(3) . . . .
C29 C30 C31 C32 -0.3(11) . . . .
C30 C29 C34 C33 1.0(9) . . . .
C30 C31 C32 C33 1.2(11) . . . .
C31 C32 C33 C34 -1.0(10) . . . .
C32 C33 C34 C29 0.0(10) . . . .
C34 C29 C30 C31 -0.8(10) . . . .
C35 O5 C23 C22 -0.8(9) . . . .
C35 O5 C23 C24 178.7(5) . . . .
C36 O6 C24 C23 -177.9(6) . . . .
C36 O6 C24 C25 0.8(9) . . . .

loop_
_twin_individual_id
_twin_individual_mass_fraction_refined
1 0.98(12)
2 0.02(12)
